data_4334751
loop_
_publ_author_name
'Kanghee Park'
'Paraskevi O. Lagaditis'
'Alan J. Lough'
'Robert H. Morris'

_publ_section_title
;
 Synthesis of New Late Transition Metal P,P-, P,N-, and P,O- Complexes
 Using Phosphonium Dimers as Convenient Ligand Precursors
;
_journal_name_full 'Inorganic Chemistry'
_journal_page_first 5448
_journal_page_last 5456
_journal_paper_doi 10.1021/ic4003753
_journal_volume 52
_journal_year 2013
_chemical_formula_moiety 'C22 H36 O P Rh'
_chemical_formula_sum 'C22 H36 O P Rh'
_chemical_formula_weight 450.39
_chemical_name_systematic
; 
 ? 
;
_space_group_IT_number 14
_symmetry_cell_setting monoclinic
_symmetry_space_group_name_Hall '-P 2yn'
_symmetry_space_group_name_H-M 'P 1 21/n 1'
_atom_sites_solution_hydrogens geom
_atom_sites_solution_primary direct
_atom_sites_solution_secondary difmap
_audit_creation_method SHELXL-97
_cell_angle_alpha 90.00
_cell_angle_beta 91.0080(13)
_cell_angle_gamma 90.00
_cell_formula_units_Z 4
_cell_length_a 10.4051(2)
_cell_length_b 12.6194(3)
_cell_length_c 15.3281(3)
_cell_measurement_reflns_used 13267
_cell_measurement_temperature 147(1)
_cell_measurement_theta_max 27.5
_cell_measurement_theta_min 2.6
_cell_volume 2012.36(7)
_computing_cell_refinement 'Denzo-SMN (Otwinowski & Minor, 1997)'
_computing_data_collection 'Collect (Nonius B.V., 1997-2002)'
_computing_data_reduction Denzo-SMN
_computing_molecular_graphics 'PLATON (Spek, 2009)'
_computing_publication_material 'SHELXTL V6.1'
_computing_structure_refinement 'SHELXTL V6.1 (Sheldrick, 2008)'
_computing_structure_solution 'SIR-92 (Altomare et al., 1994)'
_diffrn_ambient_temperature 147(1)
_diffrn_detector_area_resol_mean 9
_diffrn_measured_fraction_theta_full 0.997
_diffrn_measured_fraction_theta_max 0.997
_diffrn_measurement_device_type 'Nonius KappaCCD'
_diffrn_measurement_method '\f scans and \w scans with \k offsets'
_diffrn_radiation_monochromator graphite
_diffrn_radiation_source 'fine-focus sealed tube'
_diffrn_radiation_type MoK\a
_diffrn_radiation_wavelength 0.71073
_diffrn_reflns_av_R_equivalents 0.0541
_diffrn_reflns_av_sigmaI/netI 0.0402
_diffrn_reflns_limit_h_max 13
_diffrn_reflns_limit_h_min -13
_diffrn_reflns_limit_k_max 16
_diffrn_reflns_limit_k_min -16
_diffrn_reflns_limit_l_max 19
_diffrn_reflns_limit_l_min -19
_diffrn_reflns_number 25393
_diffrn_reflns_theta_full 27.51
_diffrn_reflns_theta_max 27.51
_diffrn_reflns_theta_min 2.66
_diffrn_standards_number 0
_exptl_absorpt_coefficient_mu 0.936
_exptl_absorpt_correction_T_max 0.858
_exptl_absorpt_correction_T_min 0.792
_exptl_absorpt_correction_type multi-scan
_exptl_absorpt_process_details
;
multi-scan from symmetry-related measurements 
 Sortav (Blessing 1995)
;
_exptl_crystal_colour yellow
_exptl_crystal_density_diffrn 1.487
_exptl_crystal_description block
_exptl_crystal_F_000 944
_exptl_crystal_size_max 0.24
_exptl_crystal_size_mid 0.20
_exptl_crystal_size_min 0.10
_refine_diff_density_max 0.999
_refine_diff_density_min -0.494
_refine_diff_density_rms 0.101
_refine_ls_extinction_method none
_refine_ls_goodness_of_fit_ref 1.087
_refine_ls_hydrogen_treatment constr
_refine_ls_matrix_type full
_refine_ls_number_parameters 226
_refine_ls_number_reflns 4616
_refine_ls_number_restraints 0
_refine_ls_restrained_S_all 1.087
_refine_ls_R_factor_all 0.0478
_refine_ls_R_factor_gt 0.0300
_refine_ls_shift/su_max 0.001
_refine_ls_shift/su_mean 0.000
_refine_ls_structure_factor_coef Fsqd
_refine_ls_weighting_details 'calc w=1/[\s^2^(Fo^2^)+(0.0099P)^2^+2.8062P] where P=(Fo^2^+2Fc^2^)/3'
_refine_ls_weighting_scheme calc
_refine_ls_wR_factor_gt 0.0555
_refine_ls_wR_factor_ref 0.0624
_reflns_number_gt 3681
_reflns_number_total 4616
_reflns_threshold_expression I>2\s(I)
_cod_data_source_file ic4003753_si_001_4.cif
_cod_data_source_block 4a
_cod_original_sg_symbol_H-M 'P 21/n'
_cod_database_code 4334751

loop_
_symmetry_equiv_pos_as_xyz
'x, y, z'
'-x+1/2, y+1/2, -z+1/2'
'-x, -y, -z'
'x-1/2, -y-1/2, z-1/2'

loop_
_atom_site_label
_atom_site_type_symbol
_atom_site_fract_x
_atom_site_fract_y
_atom_site_fract_z
_atom_site_U_iso_or_equiv
_atom_site_adp_type
_atom_site_occupancy
_atom_site_symmetry_multiplicity
_atom_site_calc_flag
_atom_site_refinement_flags
Rh1 Rh 0.486986(17) 0.342079(15) 0.289031(12) 0.01422(6) Uani 1 1 d .
P1 P 0.69234(6) 0.28119(5) 0.26308(4) 0.01442(14) Uani 1 1 d .
O1 O 0.43765(16) 0.18677(14) 0.26668(12) 0.0199(4) Uani 1 1 d .
C1 C 0.5285(2) 0.1236(2) 0.23890(16) 0.0204(6) Uani 1 1 d .
H1 H 0.5046 0.0528 0.2252 0.024 Uiso 1 1 calc R
C2 C 0.6526(2) 0.1503(2) 0.22808(16) 0.0181(5) Uani 1 1 d .
H2 H 0.7138 0.1033 0.2038 0.022 Uiso 1 1 calc R
C4 C 0.2957(2) 0.3650(2) 0.34545(17) 0.0202(6) Uani 1 1 d .
H4A H 0.2522 0.2980 0.3635 0.024 Uiso 1 1 calc R
C5 C 0.3065(3) 0.4478(2) 0.41647(18) 0.0253(6) Uani 1 1 d .
H5A H 0.3304 0.4126 0.4721 0.030 Uiso 1 1 calc R
H5B H 0.2214 0.4814 0.4239 0.030 Uiso 1 1 calc R
C6 C 0.4058(2) 0.5344(2) 0.39747(17) 0.0227(6) Uani 1 1 d .
H6A H 0.3627 0.5929 0.3654 0.027 Uiso 1 1 calc R
H6B H 0.4391 0.5634 0.4535 0.027 Uiso 1 1 calc R
C7 C 0.5186(2) 0.49461(19) 0.34408(17) 0.0184(5) Uani 1 1 d .
H7A H 0.6045 0.5034 0.3735 0.022 Uiso 1 1 calc R
C8 C 0.5213(2) 0.50016(19) 0.25277(17) 0.0177(5) Uani 1 1 d .
H8A H 0.6088 0.5128 0.2289 0.021 Uiso 1 1 calc R
C9 C 0.4125(2) 0.5394(2) 0.19442(17) 0.0218(6) Uani 1 1 d .
H9A H 0.4298 0.5180 0.1336 0.026 Uiso 1 1 calc R
H9B H 0.4112 0.6178 0.1963 0.026 Uiso 1 1 calc R
C10 C 0.2793(2) 0.4977(2) 0.21956(17) 0.0212(6) Uani 1 1 d .
H10A H 0.2414 0.5461 0.2629 0.025 Uiso 1 1 calc R
H10B H 0.2223 0.4974 0.1672 0.025 Uiso 1 1 calc R
C11 C 0.2859(2) 0.3868(2) 0.25737(17) 0.0190(6) Uani 1 1 d .
H11A H 0.2371 0.3325 0.2227 0.023 Uiso 1 1 calc R
C12 C 0.8065(2) 0.2621(2) 0.35584(15) 0.0161(5) Uani 1 1 d .
H12A H 0.8788 0.2175 0.3343 0.019 Uiso 1 1 calc R
C13 C 0.7419(2) 0.2001(2) 0.42853(17) 0.0224(6) Uani 1 1 d .
H13A H 0.7072 0.1329 0.4047 0.027 Uiso 1 1 calc R
H13B H 0.6693 0.2419 0.4513 0.027 Uiso 1 1 calc R
C14 C 0.8376(3) 0.1761(2) 0.50305(17) 0.0239(6) Uani 1 1 d .
H14A H 0.7930 0.1380 0.5502 0.029 Uiso 1 1 calc R
H14B H 0.9067 0.1296 0.4814 0.029 Uiso 1 1 calc R
C15 C 0.8959(3) 0.2776(2) 0.53907(17) 0.0245(6) Uani 1 1 d .
H15A H 0.9604 0.2601 0.5851 0.029 Uiso 1 1 calc R
H15B H 0.8278 0.3210 0.5658 0.029 Uiso 1 1 calc R
C16 C 0.9599(3) 0.3411(2) 0.46715(17) 0.0253(6) Uani 1 1 d .
H16A H 1.0339 0.3006 0.4448 0.030 Uiso 1 1 calc R
H16B H 0.9929 0.4086 0.4916 0.030 Uiso 1 1 calc R
C17 C 0.8654(2) 0.3646(2) 0.39187(17) 0.0219(6) Uani 1 1 d .
H17A H 0.7962 0.4115 0.4128 0.026 Uiso 1 1 calc R
H17B H 0.9108 0.4020 0.3447 0.026 Uiso 1 1 calc R
C18 C 0.7894(2) 0.3441(2) 0.17729(15) 0.0149(5) Uani 1 1 d .
H18A H 0.8021 0.4201 0.1938 0.018 Uiso 1 1 calc R
C19 C 0.9229(2) 0.2947(2) 0.16637(16) 0.0201(6) Uani 1 1 d .
H19A H 0.9725 0.3007 0.2219 0.024 Uiso 1 1 calc R
H19B H 0.9136 0.2185 0.1523 0.024 Uiso 1 1 calc R
C20 C 0.9961(2) 0.3500(2) 0.09359(16) 0.0234(6) Uani 1 1 d .
H20A H 1.0118 0.4248 0.1101 0.028 Uiso 1 1 calc R
H20B H 1.0806 0.3151 0.0865 0.028 Uiso 1 1 calc R
C21 C 0.9215(2) 0.3462(2) 0.00727(16) 0.0244(6) Uani 1 1 d .
H21A H 0.9689 0.3862 -0.0375 0.029 Uiso 1 1 calc R
H21B H 0.9139 0.2717 -0.0125 0.029 Uiso 1 1 calc R
C22 C 0.7880(3) 0.3934(2) 0.01660(17) 0.0247(6) Uani 1 1 d .
H22A H 0.7393 0.3844 -0.0390 0.030 Uiso 1 1 calc R
H22B H 0.7958 0.4703 0.0282 0.030 Uiso 1 1 calc R
C23 C 0.7137(2) 0.3417(2) 0.09012(15) 0.0197(5) Uani 1 1 d .
H23A H 0.6945 0.2672 0.0744 0.024 Uiso 1 1 calc R
H23B H 0.6309 0.3792 0.0971 0.024 Uiso 1 1 calc R

loop_
_atom_site_aniso_label
_atom_site_aniso_U_11
_atom_site_aniso_U_22
_atom_site_aniso_U_33
_atom_site_aniso_U_23
_atom_site_aniso_U_13
_atom_site_aniso_U_12
Rh1 0.01157(10) 0.01390(10) 0.01723(10) -0.00021(8) 0.00109(7) 0.00012(8)
P1 0.0122(3) 0.0156(3) 0.0155(3) 0.0013(3) 0.0003(2) 0.0008(3)
O1 0.0159(9) 0.0164(9) 0.0275(10) -0.0015(7) 0.0037(7) -0.0019(7)
C1 0.0245(14) 0.0160(13) 0.0206(14) 0.0002(10) -0.0003(11) 0.0018(11)
C2 0.0169(12) 0.0166(13) 0.0208(13) -0.0024(10) 0.0000(10) 0.0039(11)
C4 0.0108(12) 0.0207(14) 0.0294(15) -0.0003(11) 0.0059(10) -0.0014(11)
C5 0.0255(14) 0.0258(15) 0.0247(15) -0.0010(12) 0.0078(11) 0.0028(12)
C6 0.0233(14) 0.0217(14) 0.0232(14) -0.0054(11) 0.0001(11) 0.0024(12)
C7 0.0152(12) 0.0133(13) 0.0266(14) -0.0033(10) -0.0023(10) -0.0010(10)
C8 0.0162(12) 0.0115(13) 0.0255(14) -0.0007(10) 0.0023(10) -0.0012(10)
C9 0.0215(13) 0.0182(14) 0.0258(14) 0.0059(11) -0.0003(11) 0.0025(11)
C10 0.0157(12) 0.0236(15) 0.0241(14) 0.0016(11) -0.0026(10) 0.0035(11)
C11 0.0079(11) 0.0212(14) 0.0278(15) -0.0030(11) -0.0012(10) 0.0005(10)
C12 0.0147(12) 0.0190(13) 0.0146(12) 0.0024(10) 0.0005(9) 0.0019(10)
C13 0.0188(13) 0.0263(15) 0.0222(14) 0.0062(11) -0.0004(11) -0.0037(12)
C14 0.0238(14) 0.0301(16) 0.0179(13) 0.0055(11) 0.0011(11) 0.0009(12)
C15 0.0216(14) 0.0322(16) 0.0196(14) -0.0020(12) -0.0030(11) 0.0057(12)
C16 0.0231(14) 0.0264(15) 0.0261(14) -0.0039(12) -0.0066(11) -0.0027(12)
C17 0.0211(13) 0.0209(14) 0.0237(14) 0.0030(11) -0.0036(11) -0.0036(11)
C18 0.0144(11) 0.0148(12) 0.0155(12) 0.0019(10) 0.0007(9) -0.0004(10)
C19 0.0162(13) 0.0252(15) 0.0189(13) 0.0032(11) 0.0012(10) 0.0031(11)
C20 0.0180(13) 0.0319(16) 0.0204(13) 0.0016(12) 0.0050(10) -0.0012(12)
C21 0.0266(14) 0.0289(15) 0.0177(13) 0.0022(12) 0.0055(11) -0.0024(13)
C22 0.0300(15) 0.0274(15) 0.0165(14) 0.0042(11) -0.0016(11) 0.0024(13)
C23 0.0167(12) 0.0250(14) 0.0175(13) 0.0007(11) -0.0006(10) 0.0016(12)

loop_
_atom_type_symbol
_atom_type_description
_atom_type_scat_dispersion_real
_atom_type_scat_dispersion_imag
_atom_type_scat_source
C C 0.0033 0.0016 'International Tables Vol C Tables 4.2.6.8 and 6.1.1.4'
H H 0.0000 0.0000 'International Tables Vol C Tables 4.2.6.8 and 6.1.1.4'
O O 0.0106 0.0060 'International Tables Vol C Tables 4.2.6.8 and 6.1.1.4'
P P 0.1023 0.0942 'International Tables Vol C Tables 4.2.6.8 and 6.1.1.4'
Rh Rh -1.1178 0.9187 'International Tables Vol C Tables 4.2.6.8 and 6.1.1.4'

loop_
_geom_angle_atom_site_label_1
_geom_angle_atom_site_label_2
_geom_angle_atom_site_label_3
_geom_angle
O1 Rh1 C8 154.75(9)
O1 Rh1 C7 165.33(9)
C8 Rh1 C7 38.73(10)
O1 Rh1 C4 88.03(8)
C8 Rh1 C4 97.95(10)
C7 Rh1 C4 81.96(10)
O1 Rh1 C11 88.52(8)
C8 Rh1 C11 82.21(10)
C7 Rh1 C11 89.73(10)
C4 Rh1 C11 36.42(9)
O1 Rh1 P1 83.29(5)
C8 Rh1 P1 96.20(7)
C7 Rh1 P1 103.43(7)
C4 Rh1 P1 162.80(7)
C11 Rh1 P1 156.98(7)
C2 P1 C18 108.08(12)
C2 P1 C12 104.63(11)
C18 P1 C12 104.51(11)
C2 P1 Rh1 98.60(8)
C18 P1 Rh1 119.81(8)
C12 P1 Rh1 119.56(8)
C1 O1 Rh1 117.04(16)
O1 C1 C2 125.8(2)
O1 C1 H1 117.1
C2 C1 H1 117.1
C1 C2 P1 114.3(2)
C1 C2 H2 122.8
P1 C2 H2 122.8
C11 C4 C5 124.7(2)
C11 C4 Rh1 72.18(14)
C5 C4 Rh1 108.47(16)
C11 C4 H4A 114.4
C5 C4 H4A 114.4
Rh1 C4 H4A 114.4
C4 C5 C6 113.4(2)
C4 C5 H5A 108.9
C6 C5 H5A 108.9
C4 C5 H5B 108.9
C6 C5 H5B 108.9
H5A C5 H5B 107.7
C7 C6 C5 113.2(2)
C7 C6 H6A 108.9
C5 C6 H6A 108.9
C7 C6 H6B 108.9
C5 C6 H6B 108.9
H6A C6 H6B 107.8
C8 C7 C6 123.2(2)
C8 C7 Rh1 69.79(14)
C6 C7 Rh1 113.30(17)
C8 C7 H7A 114.3
C6 C7 H7A 114.3
Rh1 C7 H7A 114.3
C7 C8 C9 125.3(2)
C7 C8 Rh1 71.48(14)
C9 C8 Rh1 109.75(17)
C7 C8 H8A 114.1
C9 C8 H8A 114.1
Rh1 C8 H8A 114.1
C8 C9 C10 114.1(2)
C8 C9 H9A 108.7
C10 C9 H9A 108.7
C8 C9 H9B 108.7
C10 C9 H9B 108.7
H9A C9 H9B 107.6
C11 C10 C9 112.2(2)
C11 C10 H10A 109.2
C9 C10 H10A 109.2
C11 C10 H10B 109.2
C9 C10 H10B 109.2
H10A C10 H10B 107.9
C4 C11 C10 124.1(2)
C4 C11 Rh1 71.40(14)
C10 C11 Rh1 110.81(16)
C4 C11 H11A 114.3
C10 C11 H11A 114.3
Rh1 C11 H11A 114.3
C13 C12 C17 110.4(2)
C13 C12 P1 110.03(17)
C17 C12 P1 114.48(17)
C13 C12 H12A 107.2
C17 C12 H12A 107.2
P1 C12 H12A 107.2
C12 C13 C14 110.9(2)
C12 C13 H13A 109.5
C14 C13 H13A 109.5
C12 C13 H13B 109.5
C14 C13 H13B 109.5
H13A C13 H13B 108.0
C15 C14 C13 110.8(2)
C15 C14 H14A 109.5
C13 C14 H14A 109.5
C15 C14 H14B 109.5
C13 C14 H14B 109.5
H14A C14 H14B 108.1
C14 C15 C16 111.0(2)
C14 C15 H15A 109.4
C16 C15 H15A 109.4
C14 C15 H15B 109.4
C16 C15 H15B 109.4
H15A C15 H15B 108.0
C15 C16 C17 111.3(2)
C15 C16 H16A 109.4
C17 C16 H16A 109.4
C15 C16 H16B 109.4
C17 C16 H16B 109.4
H16A C16 H16B 108.0
C12 C17 C16 110.9(2)
C12 C17 H17A 109.5
C16 C17 H17A 109.5
C12 C17 H17B 109.5
C16 C17 H17B 109.5
H17A C17 H17B 108.1
C19 C18 C23 110.3(2)
C19 C18 P1 114.15(17)
C23 C18 P1 109.29(16)
C19 C18 H18A 107.6
C23 C18 H18A 107.6
P1 C18 H18A 107.6
C20 C19 C18 110.9(2)
C20 C19 H19A 109.5
C18 C19 H19A 109.5
C20 C19 H19B 109.5
C18 C19 H19B 109.5
H19A C19 H19B 108.0
C21 C20 C19 111.5(2)
C21 C20 H20A 109.3
C19 C20 H20A 109.3
C21 C20 H20B 109.3
C19 C20 H20B 109.3
H20A C20 H20B 108.0
C22 C21 C20 111.0(2)
C22 C21 H21A 109.4
C20 C21 H21A 109.4
C22 C21 H21B 109.4
C20 C21 H21B 109.4
H21A C21 H21B 108.0
C21 C22 C23 112.2(2)
C21 C22 H22A 109.2
C23 C22 H22A 109.2
C21 C22 H22B 109.2
C23 C22 H22B 109.2
H22A C22 H22B 107.9
C22 C23 C18 112.0(2)
C22 C23 H23A 109.2
C18 C23 H23A 109.2
C22 C23 H23B 109.2
C18 C23 H23B 109.2
H23A C23 H23B 107.9

loop_
_geom_bond_atom_site_label_1
_geom_bond_atom_site_label_2
_geom_bond_distance
Rh1 O1 2.0533(17)
Rh1 C8 2.103(2)
Rh1 C7 2.125(2)
Rh1 C4 2.203(2)
Rh1 C11 2.213(2)
Rh1 P1 2.3117(6)
P1 C2 1.783(3)
P1 C18 1.851(2)
P1 C12 1.852(2)
O1 C1 1.313(3)
C1 C2 1.348(3)
C1 H1 0.9500
C2 H2 0.9500
C4 C11 1.380(4)
C4 C5 1.512(4)
C4 H4A 1.0000
C5 C6 1.535(4)
C5 H5A 0.9900
C5 H5B 0.9900
C6 C7 1.528(3)
C6 H6A 0.9900
C6 H6B 0.9900
C7 C8 1.402(4)
C7 H7A 1.0000
C8 C9 1.514(3)
C8 H8A 1.0000
C9 C10 1.538(3)
C9 H9A 0.9900
C9 H9B 0.9900
C10 C11 1.516(4)
C10 H10A 0.9900
C10 H10B 0.9900
C11 H11A 1.0000
C12 C13 1.527(3)
C12 C17 1.530(3)
C12 H12A 1.0000
C13 C14 1.532(3)
C13 H13A 0.9900
C13 H13B 0.9900
C14 C15 1.517(4)
C14 H14A 0.9900
C14 H14B 0.9900
C15 C16 1.526(4)
C15 H15A 0.9900
C15 H15B 0.9900
C16 C17 1.532(3)
C16 H16A 0.9900
C16 H16B 0.9900
C17 H17A 0.9900
C17 H17B 0.9900
C18 C19 1.535(3)
C18 C23 1.540(3)
C18 H18A 1.0000
C19 C20 1.530(3)
C19 H19A 0.9900
C19 H19B 0.9900
C20 C21 1.523(4)
C20 H20A 0.9900
C20 H20B 0.9900
C21 C22 1.521(4)
C21 H21A 0.9900
C21 H21B 0.9900
C22 C23 1.524(4)
C22 H22A 0.9900
C22 H22B 0.9900
C23 H23A 0.9900
C23 H23B 0.9900
